data_1549265
loop_
_publ_author_name
'Mon, Marta'
'Bruno, Rosaria'
'Ferrando-Soria, Jes\'us'
'Bartella, Lucia'
'Di Donna, Leonardo'
'Talia, Marianna'
'Lappano, Rosamaria'
'Maggiolini, Marcello'
'Armentano, Donatella'
'Pardo, Emilio'

_publ_section_title
;
 Crystallographic snapshots of host--guest interactions in
 drugs@metal--organic frameworks: towards mimicking molecular recognition
 processes
;
_journal_issue 4
_journal_name_full 'Materials Horizons'
_journal_page_first 683
_journal_paper_doi 10.1039/C8MH00302E
_journal_volume 5
_journal_year 2018
_chemical_formula_sum 'C42 H89 Ca Cu6 N9 O51'
_chemical_formula_weight 1957.54
_space_group_crystal_system hexagonal
_space_group_IT_number 173
_space_group_name_Hall 'P 6c'
_space_group_name_H-M_alt 'P 63'
_symmetry_space_group_name_Hall 'P 6c'
_symmetry_space_group_name_H-M 'P 63'
_atom_sites_solution_hydrogens geom
_audit_creation_method SHELXL-2013
_audit_update_record
;
2018-02-14 deposited with the CCDC.
2018-04-19 downloaded from the CCDC.
;
_cell_angle_alpha 90
_cell_angle_beta 90
_cell_angle_gamma 120
_cell_formula_units_Z 2
_cell_length_a 17.9035(9)
_cell_length_b 17.9035(9)
_cell_length_c 12.6421(7)
_cell_measurement_reflns_used 9708
_cell_measurement_temperature 90(2)
_cell_measurement_theta_max 28.0
_cell_measurement_theta_min 2.28
_cell_volume 3509.3(3)
_computing_cell_refinement 'Bruker APEX'
_computing_data_collection 'Bruker APEX'
_computing_data_reduction 'Bruker SAINT'
_computing_molecular_graphics 'Bruker SHELXTL'
_computing_publication_material 'Bruker SHELXTL'
_computing_structure_refinement 'SHELXL-2013 (Sheldrick, 2013)'
_computing_structure_solution 'SHELXS-2013 (Sheldrick, 2013)'
_diffrn_ambient_temperature 90(2)
_diffrn_measured_fraction_theta_full 1.000
_diffrn_measured_fraction_theta_max 0.999
_diffrn_measurement_device_type 'CCD area detector'
_diffrn_measurement_method 'phi and omega scans'
_diffrn_radiation_type MoK\a
_diffrn_radiation_wavelength 0.71073
_diffrn_reflns_av_R_equivalents 0.0315
_diffrn_reflns_av_unetI/netI 0.0174
_diffrn_reflns_Laue_measured_fraction_full 1.000
_diffrn_reflns_Laue_measured_fraction_max 0.999
_diffrn_reflns_limit_h_max 23
_diffrn_reflns_limit_h_min -24
_diffrn_reflns_limit_k_max 24
_diffrn_reflns_limit_k_min -23
_diffrn_reflns_limit_l_max 17
_diffrn_reflns_limit_l_min -16
_diffrn_reflns_number 78211
_diffrn_reflns_point_group_measured_fraction_full 1.000
_diffrn_reflns_point_group_measured_fraction_max 0.993
_diffrn_reflns_theta_full 25.242
_diffrn_reflns_theta_max 28.658
_diffrn_reflns_theta_min 1.313
_diffrn_source 'fine-focus sealed tube'
_exptl_absorpt_coefficient_mu 1.980
_exptl_absorpt_correction_T_max 0.689
_exptl_absorpt_correction_T_min 0.611
_exptl_absorpt_correction_type multi-scan
_exptl_absorpt_process_details sadabs
_exptl_crystal_colour green
_exptl_crystal_density_diffrn 1.853
_exptl_crystal_description hexagonal-prisms
_exptl_crystal_F_000 2012
_exptl_crystal_recrystallization_method 'slow diffusion'
_exptl_crystal_size_max 0.22
_exptl_crystal_size_mid 0.20
_exptl_crystal_size_min 0.20
_refine_diff_density_max 1.452
_refine_diff_density_min -1.271
_refine_diff_density_rms 0.342
_refine_ls_abs_structure_details
;
 Flack x determined using 2430 quotients [(I+)-(I-)]/[(I+)+(I-)]
 (Parsons and Flack (2004), Acta Cryst. A60, s61).
;
_refine_ls_abs_structure_Flack 0.054(8)
_refine_ls_extinction_method none
_refine_ls_goodness_of_fit_ref 1.043
_refine_ls_hydrogen_treatment constr
_refine_ls_matrix_type full
_refine_ls_number_parameters 274
_refine_ls_number_reflns 5995
_refine_ls_number_restraints 43
_refine_ls_restrained_S_all 1.050
_refine_ls_R_factor_all 0.0558
_refine_ls_R_factor_gt 0.0491
_refine_ls_shift/su_max 0.000
_refine_ls_shift/su_mean 0.000
_refine_ls_structure_factor_coef Fsqd
_refine_ls_weighting_details 'w=1/[\s^2^(Fo^2^)+(0.1106P)^2^+5.3130P] where P=(Fo^2^+2Fc^2^)/3'
_refine_ls_weighting_scheme calc
_refine_ls_wR_factor_gt 0.1525
_refine_ls_wR_factor_ref 0.1607
_reflns_Friedel_coverage 0.906
_reflns_Friedel_fraction_full 1.000
_reflns_Friedel_fraction_max 0.987
_reflns_number_gt 5468
_reflns_number_total 5995
_reflns_threshold_expression 'I > 2\s(I)'
_cod_data_source_file c8mh00302e2.cif
_cod_data_source_block SER_B6_0m
_cod_depositor_comments 'Adding full bibliography for 1549262--1549266.cif.'
_cod_original_cell_volume 3509.3(4)
_cod_database_code 1549265
_shelx_space_group_comment
;
The symmetry employed for this shelxl refinement is uniquely defined
by the following loop, which should always be used as a source of
symmetry information in preference to the above space-group names.
They are only intended as comments.
;
_shelxl_version_number 2013-4

loop_
_space_group_symop_operation_xyz
'x, y, z'
'-y, x-y, z'
'-x+y, -x, z'
'-x, -y, z+1/2'
'y, -x+y, z+1/2'
'x-y, x, z+1/2'

loop_
_atom_site_label
_atom_site_type_symbol
_atom_site_fract_x
_atom_site_fract_y
_atom_site_fract_z
_atom_site_U_iso_or_equiv
_atom_site_adp_type
_atom_site_occupancy
_atom_site_site_symmetry_order
_atom_site_calc_flag
_atom_site_refinement_flags_posn
_atom_site_refinement_flags_adp
_atom_site_refinement_flags_occupancy
Cu1 Cu 0.13841(4) 0.58585(4) -0.06557(5) 0.0186(2) Uani 1 1 d . . .
Cu2 Cu 0.13743(4) 0.57840(5) 0.19646(5) 0.0215(2) Uani 1 1 d . . .
Ca1 Ca 0.3333 0.6667 0.0668(2) 0.0102(3) Uani 1 3 d S T P
O1H O 0.1790(2) 0.6426(2) 0.0680(4) 0.0163(6) Uani 1 1 d . . .
N1 N 0.0975(4) 0.4964(4) 0.3104(5) 0.0270(12) Uani 1 1 d . . .
N2 N 0.0986(4) 0.5095(4) -0.1843(5) 0.0230(11) Uani 1 1 d . . .
O1 O 0.2377(3) 0.5636(3) -0.0712(4) 0.0198(8) Uani 1 1 d . . .
O2 O 0.0211(3) 0.5776(3) -0.0781(4) 0.0250(10) Uani 1 1 d . . .
O3 O 0.2032(4) 0.7123(4) -0.1628(5) 0.0374(14) Uani 1 1 d . . .
O4 O 0.2392(3) 0.5611(3) 0.2037(4) 0.0204(9) Uani 1 1 d . . .
O5 O 0.2013(3) 0.7027(4) 0.2995(5) 0.0372(14) Uani 1 1 d . . .
O6 O 0.0209(3) 0.5698(3) 0.2103(4) 0.0235(10) Uani 1 1 d . . .
C1 C 0.2333(4) 0.5127(4) -0.1484(6) 0.0251(14) Uani 1 1 d . . .
C2 C -0.0198(4) 0.5273(4) -0.1532(5) 0.0203(11) Uani 1 1 d . . .
C3 C 0.1576(4) 0.4806(5) -0.2236(6) 0.0315(16) Uani 1 1 d D . .
H3A H 0.1275 0.4166 -0.2323 0.038 Uiso 1 1 calc R U .
C4 C 0.2381(4) 0.5133(5) 0.2766(6) 0.0277(15) Uani 1 1 d . . .
C5 C 0.1525(6) 0.4644(7) 0.3457(8) 0.046(2) Uani 1 1 d . . .
H5A H 0.1671 0.4793 0.4220 0.055 Uiso 1 1 calc R U .
C6 C -0.0226(4) 0.5157(4) 0.2844(6) 0.0197(12) Uani 1 1 d . . .
C1H C 0.1991(8) 0.5315(14) -0.3375(7) 0.118(8) Uani 1 1 d D . .
H1HA H 0.2233 0.5942 -0.3270 0.141 Uiso 1 1 calc R U .
H1HB H 0.2469 0.5219 -0.3586 0.141 Uiso 1 1 calc R U .
O2H O 0.1378(9) 0.503(2) -0.419(2) 0.33(2) Uani 1 1 d D . .
H2HC H 0.1000 0.4515 -0.4087 0.489 Uiso 1 1 calc R U .
C2H C 0.1142(7) 0.3658(8) 0.3304(15) 0.084(5) Uani 1 1 d . . .
H2HA H 0.1565 0.3496 0.3559 0.101 Uiso 1 1 calc R U .
H2HB H 0.0617 0.3347 0.3743 0.101 Uiso 1 1 calc R U .
O3H O 0.0933(12) 0.3391(8) 0.2255(18) 0.158(7) Uani 1 1 d . . .
H3HA H 0.1387 0.3552 0.1906 0.237 Uiso 1 1 calc R U .
O1W O -0.113(3) 0.708(2) 0.096(4) 0.40(3) Uani 1 1 d . U .
O2W O -0.0118(4) 0.6469(6) 0.0699(8) 0.083(2) Uani 1 1 d . . .
O3W O 0.159(2) 0.7940(12) 0.0654(18) 0.256(14) Uani 1 1 d . . .
O4W O -0.0587(9) 0.5657(11) 0.5541(14) 0.150(6) Uani 1 1 d . . .
O5W O 0.1241(13) 0.6424(10) 0.5081(14) 0.164(6) Uani 1 1 d . . .
O6W O 0.0850(12) 0.7249(16) 0.714(2) 0.268(17) Uani 1 1 d . . .
C1B C 0.0874(13) 0.0639(14) 0.405(6) 0.585 Uiso 0.6667 1 d D U P
C2B C 0.0235(19) 0.0877(11) 0.403(6) 0.599 Uiso 0.6667 1 d D U P
O2B O 0.1615(17) 0.1552(19) 0.401(6) 0.370 Uiso 0.6667 1 d D U P
O1B O 0.065(3) 0.241(3) 0.380(5) 0.85(10) Uani 0.6667 1 d D U P
C4B C -0.004(3) 0.155(3) 0.401(8) 0.59(9) Uani 0.6667 1 d D U P

loop_
_atom_site_aniso_label
_atom_site_aniso_U_11
_atom_site_aniso_U_22
_atom_site_aniso_U_33
_atom_site_aniso_U_23
_atom_site_aniso_U_13
_atom_site_aniso_U_12
Cu1 0.0124(3) 0.0241(4) 0.0181(4) -0.0049(3) -0.0040(3) 0.0081(3)
Cu2 0.0143(3) 0.0275(4) 0.0231(5) 0.0090(3) 0.0077(3) 0.0109(3)
Ca1 0.0098(4) 0.0098(4) 0.0110(5) 0.000 0.000 0.00488(18)
O1H 0.0135(13) 0.0163(14) 0.0161(13) -0.001(2) -0.0002(18) 0.0053(12)
N1 0.016(2) 0.032(3) 0.035(3) 0.010(2) 0.009(2) 0.014(2)
N2 0.017(2) 0.033(3) 0.021(3) -0.010(2) -0.0042(19) 0.014(2)
O1 0.0167(17) 0.0201(18) 0.022(2) -0.0083(19) -0.006(2) 0.0092(15)
O2 0.0157(18) 0.029(2) 0.026(3) -0.012(2) -0.0072(18) 0.0082(17)
O3 0.026(2) 0.031(3) 0.040(3) 0.015(2) -0.010(2) 0.003(2)
O4 0.0179(18) 0.025(2) 0.022(2) 0.006(2) 0.007(2) 0.0139(16)
O5 0.022(2) 0.030(3) 0.044(3) -0.012(2) 0.007(2) 0.002(2)
O6 0.0159(18) 0.031(2) 0.025(3) 0.0112(19) 0.0078(18) 0.0128(17)
C1 0.023(3) 0.029(3) 0.026(4) -0.010(3) -0.010(3) 0.015(3)
C2 0.015(2) 0.023(3) 0.019(3) -0.005(2) -0.002(2) 0.007(2)
C3 0.017(3) 0.047(4) 0.033(4) -0.023(3) -0.012(3) 0.018(3)
C4 0.022(3) 0.034(4) 0.027(4) 0.009(3) 0.005(3) 0.013(3)
C5 0.036(4) 0.069(6) 0.046(5) 0.033(4) 0.017(4) 0.037(4)
C6 0.016(3) 0.019(3) 0.020(3) 0.003(2) 0.003(2) 0.006(2)
C1H 0.087(8) 0.31(2) 0.026(4) -0.040(8) -0.021(5) 0.149(14)
O2H 0.072(8) 0.54(5) 0.27(3) -0.28(3) -0.021(13) 0.080(16)
C2H 0.040(5) 0.064(7) 0.160(14) 0.065(8) 0.047(7) 0.034(5)
O3H 0.161(14) 0.075(8) 0.24(2) -0.024(10) 0.043(14) 0.059(9)
O1W 0.43(5) 0.25(3) 0.49(7) 0.17(4) 0.34(5) 0.15(3)
O2W 0.055(4) 0.141(7) 0.039(3) 0.008(6) 0.012(4) 0.040(4)
O3W 0.55(4) 0.225(18) 0.144(12) -0.045(17) -0.11(2) 0.31(3)
O4W 0.109(9) 0.203(14) 0.102(10) -0.061(11) 0.004(9) 0.050(9)
O5W 0.242(19) 0.111(10) 0.134(11) -0.037(9) -0.038(12) 0.084(13)
O6W 0.130(13) 0.20(2) 0.38(3) 0.18(2) -0.099(17) 0.010(13)
O1B 0.16(4) 1.5(2) 0.60(11) 0.78(14) 0.16(6) 0.19(8)
C4B 0.75(16) 0.40(11) 0.69(16) 0.24(10) 0.03(12) 0.33(11)

loop_
_atom_type_symbol
_atom_type_description
_atom_type_scat_dispersion_real
_atom_type_scat_dispersion_imag
_atom_type_scat_source
C C 0.0033 0.0016 'International Tables Vol C Tables 4.2.6.8 and 6.1.1.4'
H H 0.0000 0.0000 'International Tables Vol C Tables 4.2.6.8 and 6.1.1.4'
N N 0.0061 0.0033 'International Tables Vol C Tables 4.2.6.8 and 6.1.1.4'
O O 0.0106 0.0060 'International Tables Vol C Tables 4.2.6.8 and 6.1.1.4'
Ca Ca 0.2262 0.3064 'International Tables Vol C Tables 4.2.6.8 and 6.1.1.4'
Cu Cu 0.3201 1.2651 'International Tables Vol C Tables 4.2.6.8 and 6.1.1.4'

loop_
_geom_angle_atom_site_label_1
_geom_angle_atom_site_label_2
_geom_angle_atom_site_label_3
_geom_angle
_geom_angle_site_symmetry_1
_geom_angle_site_symmetry_3
N2 Cu1 O1H 167.9(2) . .
N2 Cu1 O1 83.2(2) . .
O1H Cu1 O1 89.84(16) . .
N2 Cu1 O2 83.4(2) . .
O1H Cu1 O2 102.18(17) . .
O1 Cu1 O2 165.04(18) . .
N2 Cu1 O3 96.2(3) . .
O1H Cu1 O3 94.4(2) . .
O1 Cu1 O3 96.6(2) . .
O2 Cu1 O3 91.4(2) . .
N2 Cu1 Ca1 127.96(17) . .
O1H Cu1 Ca1 46.97(10) . .
O1 Cu1 Ca1 45.05(13) . .
O2 Cu1 Ca1 148.65(14) . .
O3 Cu1 Ca1 86.59(14) . .
O1H Cu2 N1 168.6(2) . .
O1H Cu2 O4 91.19(16) . .
N1 Cu2 O4 82.4(2) . .
O1H Cu2 O6 101.33(17) . .
N1 Cu2 O6 84.3(2) . .
O4 Cu2 O6 166.21(19) . .
O1H Cu2 O5 92.4(2) . .
N1 Cu2 O5 97.4(3) . .
O4 Cu2 O5 94.1(2) . .
O6 Cu2 O5 91.1(2) . .
O1H Cu2 Ca1 47.24(10) . .
N1 Cu2 Ca1 127.58(18) . .
O4 Cu2 Ca1 45.29(13) . .
O6 Cu2 Ca1 148.09(14) . .
O5 Cu2 Ca1 85.81(13) . .
O4 Ca1 O4 77.15(18) 3_565 .
O4 Ca1 O4 77.15(18) 3_565 2_665
O4 Ca1 O4 77.15(18) . 2_665
O4 Ca1 O1 88.35(11) 3_565 3_565
O4 Ca1 O1 139.29(14) . 3_565
O4 Ca1 O1 136.64(14) 2_665 3_565
O4 Ca1 O1 139.29(14) 3_565 2_665
O4 Ca1 O1 136.64(14) . 2_665
O4 Ca1 O1 88.35(11) 2_665 2_665
O1 Ca1 O1 76.47(18) 3_565 2_665
O4 Ca1 O1 136.64(14) 3_565 .
O4 Ca1 O1 88.35(11) . .
O4 Ca1 O1 139.29(14) 2_665 .
O1 Ca1 O1 76.47(18) 3_565 .
O1 Ca1 O1 76.47(18) 2_665 .
O4 Ca1 O1H 66.88(14) 3_565 3_565
O4 Ca1 O1H 135.65(19) . 3_565
O4 Ca1 O1H 70.43(14) 2_665 3_565
O1 Ca1 O1H 66.30(14) 3_565 3_565
O1 Ca1 O1H 72.43(14) 2_665 3_565
O1 Ca1 O1H 135.77(19) . 3_565
O4 Ca1 O1H 135.65(19) 3_565 2_665
O4 Ca1 O1H 70.43(14) . 2_665
O4 Ca1 O1H 66.88(14) 2_665 2_665
O1 Ca1 O1H 135.76(19) 3_565 2_665
O1 Ca1 O1H 66.30(14) 2_665 2_665
O1 Ca1 O1H 72.43(14) . 2_665
O1H Ca1 O1H 119.996(4) 3_565 2_665
O4 Ca1 O1H 70.43(14) 3_565 .
O4 Ca1 O1H 66.88(14) . .
O4 Ca1 O1H 135.65(19) 2_665 .
O1 Ca1 O1H 72.43(14) 3_565 .
O1 Ca1 O1H 135.77(19) 2_665 .
O1 Ca1 O1H 66.30(14) . .
O1H Ca1 O1H 119.996(3) 3_565 .
O1H Ca1 O1H 119.997(4) 2_665 .
O4 Ca1 Cu2 105.21(13) 3_565 2_665
O4 Ca1 Cu2 64.69(10) . 2_665
O4 Ca1 Cu2 34.69(9) 2_665 2_665
O1 Ca1 Cu2 155.60(11) 3_565 2_665
O1 Ca1 Cu2 80.15(10) 2_665 2_665
O1 Ca1 Cu2 104.81(10) . 2_665
O1H Ca1 Cu2 100.02(9) 3_565 2_665
O1H Ca1 Cu2 33.05(11) 2_665 2_665
O1H Ca1 Cu2 130.96(11) . 2_665
O4 Ca1 Cu2 64.69(10) 3_565 .
O4 Ca1 Cu2 34.69(9) . .
O4 Ca1 Cu2 105.21(13) 2_665 .
O1 Ca1 Cu2 104.81(10) 3_565 .
O1 Ca1 Cu2 155.60(11) 2_665 .
O1 Ca1 Cu2 80.15(11) . .
O1H Ca1 Cu2 130.96(11) 3_565 .
O1H Ca1 Cu2 100.02(9) 2_665 .
O1H Ca1 Cu2 33.05(11) . .
Cu2 Ca1 Cu2 99.36(5) 2_665 .
O4 Ca1 Cu2 34.69(9) 3_565 3_565
O4 Ca1 Cu2 105.21(13) . 3_565
O4 Ca1 Cu2 64.69(10) 2_665 3_565
O1 Ca1 Cu2 80.15(11) 3_565 3_565
O1 Ca1 Cu2 104.81(10) 2_665 3_565
O1 Ca1 Cu2 155.59(11) . 3_565
O1H Ca1 Cu2 33.05(11) 3_565 3_565
O1H Ca1 Cu2 130.96(11) 2_665 3_565
O1H Ca1 Cu2 100.02(9) . 3_565
Cu2 Ca1 Cu2 99.36(5) 2_665 3_565
Cu2 Ca1 Cu2 99.36(5) . 3_565
Cu2 O1H Cu1 119.91(16) . .
Cu2 O1H Ca1 99.70(17) . .
Cu1 O1H Ca1 100.03(18) . .
C2 N1 C5 125.9(7) 4_565 .
C2 N1 Cu2 116.0(5) 4_565 .
C5 N1 Cu2 118.1(5) . .
C6 N2 C3 126.9(6) 4_564 .
C6 N2 Cu1 116.8(5) 4_564 .
C3 N2 Cu1 116.0(4) . .
C1 O1 Cu1 114.4(4) . .
C1 O1 Ca1 144.7(4) . .
Cu1 O1 Ca1 100.22(17) . .
C2 O2 Cu1 108.7(4) . .
C1 O3 Cu1 120.7(4) 3_565 .
C4 O4 Cu2 115.9(4) . .
C4 O4 Ca1 143.4(4) . .
Cu2 O4 Ca1 100.02(17) . .
C4 O5 Cu2 119.2(5) 3_565 .
C6 O6 Cu2 109.5(4) . .
O3 C1 O1 123.2(6) 2_665 .
O3 C1 C3 119.2(6) 2_665 .
O1 C1 C3 117.6(5) . .
O2 C2 N1 129.5(6) . 4_564
O2 C2 C6 119.1(5) . 4_564
N1 C2 C6 111.4(5) 4_564 4_564
N2 C3 C1 108.5(5) . .
N2 C3 C1H 107.6(7) . .
C1 C3 C1H 105.3(6) . .
O5 C4 O4 126.2(6) 2_665 .
O5 C4 C5 116.3(6) 2_665 .
O4 C4 C5 117.5(6) . .
N1 C5 C2H 114.4(8) . .
N1 C5 C4 105.9(6) . .
C2H C5 C4 108.2(8) . .
N2 C6 O6 129.3(6) 4_565 .
N2 C6 C2 111.9(5) 4_565 4_565
O6 C6 C2 118.8(5) . 4_565
O2H C1H C3 112.5(17) . .
O3H C2H C5 113.5(10) . .
C2B C1B C2B 120(2) 3 .
C2B C1B O2B 145(2) 3 .
C2B C1B O2B 94.5(12) . .
C1B C2B C1B 120(2) 2 .
C1B C2B C4B 89(3) 2 .
C1B C2B C4B 151(2) . .
O1B C4B C2B 115(3) . .

loop_
_geom_bond_atom_site_label_1
_geom_bond_atom_site_label_2
_geom_bond_distance
_geom_bond_site_symmetry_2
Cu1 N2 1.913(6) .
Cu1 O1H 1.917(5) .
Cu1 O1 2.007(4) .
Cu1 O2 2.037(4) .
Cu1 O3 2.314(5) .
Cu1 Ca1 3.4675(14) .
Cu2 O1H 1.912(5) .
Cu2 N1 1.921(6) .
Cu2 O4 1.997(4) .
Cu2 O6 2.020(4) .
Cu2 O5 2.327(6) .
Cu2 Ca1 3.4558(14) .
Ca1 O4 2.494(5) 3_565
Ca1 O4 2.494(5) .
Ca1 O4 2.494(5) 2_665
Ca1 O1 2.494(5) 3_565
Ca1 O1 2.494(5) 2_665
Ca1 O1 2.494(5) .
Ca1 O1H 2.574(3) 3_565
Ca1 O1H 2.574(3) 2_665
Ca1 O1H 2.574(3) .
Ca1 Cu2 3.4557(14) 2_665
Ca1 Cu2 3.4558(14) 3_565
N1 C2 1.317(8) 4_565
N1 C5 1.436(9) .
N2 C6 1.263(8) 4_564
N2 C3 1.475(8) .
O1 C1 1.312(8) .
O2 C2 1.260(8) .
O3 C1 1.231(8) 3_565
O4 C4 1.251(9) .
O5 C4 1.246(9) 3_565
O6 C6 1.291(8) .
C1 O3 1.231(8) 2_665
C1 C3 1.514(9) .
C2 N1 1.317(8) 4_564
C2 C6 1.543(7) 4_564
C3 C1H 1.666(15) .
C4 O5 1.246(9) 2_665
C4 C5 1.593(10) .
C5 C2H 1.555(17) .
C6 N2 1.263(8) 4_565
C6 C2 1.543(7) 4_565
C1H O2H 1.405(18) .
C2H O3H 1.40(2) .
C1B C2B 1.404(17) 3
C1B C2B 1.406(15) .
C1B O2B 1.506(14) .
C2B C1B 1.404(17) 2
C2B C4B 1.52(3) .
O1B C4B 1.43(3) .
